data_2235628
loop_
_publ_author_name
'Kargar, Hadi'
'Kia, Reza'
'Tahir, Muhammad Nawaz'

_publ_section_title
;
 4-Amino-2-hydroxybenzohydrazide
;
_journal_coeditor_code SU2448
_journal_issue 7
_journal_name_full 'Acta Crystallographica Section E'
_journal_page_first o2117
_journal_paper_doi 10.1107/S1600536812026190
_journal_volume 68
_journal_year 2012
_chemical_formula_iupac 'C7 H9 N3 O2'
_chemical_formula_moiety 'C7 H9 N3 O2'
_chemical_formula_sum 'C7 H9 N3 O2'
_chemical_formula_weight 167.17
_chemical_name_systematic 4-Amino-2-hydroxybenzohydrazide
_space_group_IT_number 14
_symmetry_cell_setting monoclinic
_symmetry_space_group_name_Hall '-P 2ybc'
_symmetry_space_group_name_H-M 'P 1 21/c 1'
_atom_sites_solution_hydrogens geom
_atom_sites_solution_primary direct
_atom_sites_solution_secondary difmap
_audit_creation_method SHELXL-97
_cell_angle_alpha 90.00
_cell_angle_beta 94.087(3)
_cell_angle_gamma 90.00
_cell_formula_units_Z 8
_cell_length_a 5.6424(3)
_cell_length_b 18.3221(12)
_cell_length_c 14.7164(9)
_cell_measurement_reflns_used 2540
_cell_measurement_temperature 291(2)
_cell_measurement_theta_max 27.40
_cell_measurement_theta_min 2.45
_cell_volume 1517.52(16)
_computing_cell_refinement 'SAINT (Bruker, 2005)'
_computing_data_collection 'APEX2 (Bruker, 2005)'
_computing_data_reduction 'SAINT (Bruker, 2005)'
_computing_molecular_graphics 'SHELXTL (Sheldrick, 2008)'
_computing_publication_material 'SHELXTL (Sheldrick, 2008) and PLATON (Spek, 2009)'
_computing_structure_refinement 'SHELXL97 (Sheldrick, 2008)'
_computing_structure_solution 'SHELXS97 (Sheldrick, 2008)'
_diffrn_ambient_temperature 291(2)
_diffrn_measured_fraction_theta_full 0.997
_diffrn_measured_fraction_theta_max 0.997
_diffrn_measurement_device_type
;
Bruker SMART APEXII CCD area-detector
;
_diffrn_measurement_method '\f and \w scans'
_diffrn_radiation_monochromator graphite
_diffrn_radiation_source 'fine-focus sealed tube'
_diffrn_radiation_type MoK\a
_diffrn_radiation_wavelength 0.71073
_diffrn_reflns_av_R_equivalents 0.0273
_diffrn_reflns_av_sigmaI/netI 0.0320
_diffrn_reflns_limit_h_max 7
_diffrn_reflns_limit_h_min -7
_diffrn_reflns_limit_k_max 23
_diffrn_reflns_limit_k_min -23
_diffrn_reflns_limit_l_max 18
_diffrn_reflns_limit_l_min -18
_diffrn_reflns_number 12530
_diffrn_reflns_theta_full 27.17
_diffrn_reflns_theta_max 27.17
_diffrn_reflns_theta_min 1.78
_diffrn_standards_number 0
_exptl_absorpt_coefficient_mu 0.111
_exptl_absorpt_correction_T_max 0.9847
_exptl_absorpt_correction_T_min 0.9654
_exptl_absorpt_correction_type multi-scan
_exptl_absorpt_process_details '(<i>SADABS</i>; Bruker, 2005)'
_exptl_crystal_colour colourless
_exptl_crystal_density_diffrn 1.463
_exptl_crystal_density_method 'not measured'
_exptl_crystal_description needle
_exptl_crystal_F_000 704
_exptl_crystal_size_max 0.32
_exptl_crystal_size_mid 0.16
_exptl_crystal_size_min 0.14
_refine_diff_density_max 0.212
_refine_diff_density_min -0.214
_refine_ls_extinction_method none
_refine_ls_goodness_of_fit_ref 1.013
_refine_ls_hydrogen_treatment constr
_refine_ls_matrix_type full
_refine_ls_number_parameters 219
_refine_ls_number_reflns 3366
_refine_ls_number_restraints 0
_refine_ls_restrained_S_all 1.013
_refine_ls_R_factor_all 0.0823
_refine_ls_R_factor_gt 0.0453
_refine_ls_shift/su_max 0.000
_refine_ls_shift/su_mean 0.000
_refine_ls_structure_factor_coef Fsqd
_refine_ls_weighting_details 'calc w=1/[\s^2^(Fo^2^)+(0.0609P)^2^+0.2376P] where P=(Fo^2^+2Fc^2^)/3'
_refine_ls_weighting_scheme calc
_refine_ls_wR_factor_gt 0.1136
_refine_ls_wR_factor_ref 0.1327
_reflns_number_gt 2092
_reflns_number_total 3366
_reflns_threshold_expression I>2\s(I)
_cod_data_source_file su2448.cif
_cod_data_source_block I
_cod_original_sg_symbol_H-M 'P 21/c'
_cod_database_code 2235628
_cod_database_fobs_code 2235628

loop_
_symmetry_equiv_pos_as_xyz
'x, y, z'
'-x, y+1/2, -z+1/2'
'-x, -y, -z'
'x, -y-1/2, z-1/2'

loop_
_atom_site_type_symbol
_atom_site_label
_atom_site_fract_x
_atom_site_fract_y
_atom_site_fract_z
_atom_site_U_iso_or_equiv
_atom_site_adp_type
_atom_site_calc_flag
_atom_site_refinement_flags
_atom_site_occupancy
_atom_site_symmetry_multiplicity
C C1 0.1395(3) 0.65395(10) 0.73974(11) 0.0391(4) Uani d . 1 1
C C2 0.2934(3) 0.68029(9) 0.81762(11) 0.0364(4) Uani d . 1 1
C C3 0.4957(3) 0.72159(9) 0.80167(11) 0.0369(4) Uani d . 1 1
C C4 0.6503(3) 0.74457(10) 0.87301(11) 0.0398(4) Uani d . 1 1
H H4 0.7847 0.7712 0.8608 0.048 Uiso calc R 1 1
C C5 0.6085(3) 0.72868(9) 0.96218(11) 0.0386(4) Uani d . 1 1
C C6 0.4041(3) 0.68873(10) 0.97971(11) 0.0430(4) Uani d . 1 1
H H6 0.3718 0.6781 1.0394 0.052 Uiso calc R 1 1
C C7 0.2524(3) 0.66546(10) 0.90872(11) 0.0414(4) Uani d . 1 1
H H7 0.1179 0.6390 0.9213 0.050 Uiso calc R 1 1
C C8 0.3586(3) 0.46432(10) 0.83167(11) 0.0411(4) Uani d . 1 1
C C9 0.2091(3) 0.44085(9) 0.75099(11) 0.0363(4) Uani d . 1 1
C C10 0.0013(3) 0.40061(10) 0.76272(11) 0.0402(4) Uani d . 1 1
C C11 -0.1501(3) 0.38160(10) 0.68907(12) 0.0442(5) Uani d . 1 1
H H11 -0.2893 0.3564 0.6985 0.053 Uiso calc R 1 1
C C12 -0.0989(3) 0.39927(10) 0.60123(12) 0.0428(4) Uani d . 1 1
C C13 0.1119(3) 0.43658(10) 0.58807(11) 0.0415(4) Uani d . 1 1
H H13 0.1520 0.4475 0.5294 0.050 Uiso calc R 1 1
C C14 0.2596(3) 0.45715(10) 0.66168(11) 0.0405(4) Uani d . 1 1
H H14 0.3978 0.4827 0.6518 0.049 Uiso calc R 1 1
N N1 0.7591(3) 0.75402(10) 1.03293(10) 0.0567(5) Uani d . 1 1
H H1A 0.8806 0.7800 1.0218 0.068 Uiso calc R 1 1
H H1B 0.7317 0.7438 1.0883 0.068 Uiso calc R 1 1
N N2 -0.0459(3) 0.61215(8) 0.75474(10) 0.0445(4) Uani d . 1 1
H H2 -0.0935 0.5975 0.8151 0.053 Uiso d R 1 1
N N3 -0.2002(3) 0.58528(9) 0.68260(10) 0.0486(4) Uani d . 1 1
H H1N3 -0.1141 0.5589 0.6368 0.058 Uiso d R 1 1
H H2N3 -0.2503 0.6231 0.6408 0.058 Uiso d R 1 1
N N4 -0.2532(3) 0.38142(11) 0.52828(11) 0.0686(6) Uani d . 1 1
H H4A -0.3835 0.3590 0.5369 0.082 Uiso calc R 1 1
H H4B -0.2195 0.3927 0.4740 0.082 Uiso calc R 1 1
N N5 0.5410(3) 0.50862(9) 0.81992(9) 0.0468(4) Uani d . 1 1
H H5 0.5880 0.5239 0.7595 0.056 Uiso d R 1 1
N N6 0.6986(3) 0.53248(10) 0.89273(9) 0.0519(4) Uani d . 1 1
H H1N6 0.6126 0.5492 0.9381 0.062 Uiso d R 1 1
H H2N6 0.7604 0.4892 0.9220 0.062 Uiso d R 1 1
O O1 0.5463(2) 0.74076(8) 0.71656(8) 0.0523(4) Uani d . 1 1
H H1 0.4410 0.7260 0.6799 0.078 Uiso calc R 1 1
O O2 0.1813(2) 0.66956(8) 0.65963(8) 0.0560(4) Uani d . 1 1
O O3 -0.0582(2) 0.37996(8) 0.84652(8) 0.0566(4) Uani d . 1 1
H H3 0.0483 0.3916 0.8846 0.085 Uiso calc R 1 1
O O4 0.3139(3) 0.44440(8) 0.90981(8) 0.0619(4) Uani d . 1 1

loop_
_atom_site_aniso_label
_atom_site_aniso_U_11
_atom_site_aniso_U_22
_atom_site_aniso_U_33
_atom_site_aniso_U_12
_atom_site_aniso_U_13
_atom_site_aniso_U_23
C1 0.0420(10) 0.0386(10) 0.0370(10) 0.0033(8) 0.0057(8) -0.0009(8)
C2 0.0371(9) 0.0374(10) 0.0347(9) 0.0031(8) 0.0033(7) -0.0009(7)
C3 0.0398(10) 0.0382(10) 0.0335(9) 0.0054(8) 0.0086(7) 0.0005(7)
C4 0.0356(9) 0.0423(10) 0.0420(10) -0.0012(8) 0.0076(8) -0.0012(8)
C5 0.0393(10) 0.0406(10) 0.0358(9) 0.0065(8) 0.0012(7) -0.0061(8)
C6 0.0486(11) 0.0490(11) 0.0319(9) 0.0020(9) 0.0069(8) 0.0009(8)
C7 0.0402(10) 0.0440(10) 0.0409(10) -0.0023(8) 0.0085(8) 0.0026(8)
C8 0.0438(10) 0.0449(11) 0.0349(9) 0.0046(9) 0.0038(8) 0.0002(8)
C9 0.0392(9) 0.0370(10) 0.0328(9) 0.0022(8) 0.0043(7) 0.0016(7)
C10 0.0474(10) 0.0355(10) 0.0389(10) 0.0015(8) 0.0111(8) 0.0040(8)
C11 0.0444(11) 0.0407(11) 0.0485(11) -0.0104(8) 0.0091(9) -0.0032(8)
C12 0.0458(11) 0.0386(10) 0.0437(10) -0.0017(9) 0.0018(8) -0.0082(8)
C13 0.0454(10) 0.0464(11) 0.0333(9) -0.0019(9) 0.0068(8) 0.0013(8)
C14 0.0385(10) 0.0448(10) 0.0383(10) -0.0038(8) 0.0040(8) 0.0028(8)
N1 0.0553(10) 0.0755(12) 0.0390(9) -0.0105(9) 0.0000(7) -0.0084(8)
N2 0.0430(9) 0.0514(10) 0.0387(8) -0.0073(7) 0.0012(7) -0.0050(7)
N3 0.0503(9) 0.0544(10) 0.0401(8) -0.0057(8) -0.0036(7) -0.0062(7)
N4 0.0645(11) 0.0898(14) 0.0508(10) -0.0334(10) 0.0001(9) -0.0121(9)
N5 0.0470(9) 0.0578(10) 0.0352(8) -0.0085(8) -0.0004(7) -0.0034(7)
N6 0.0514(9) 0.0648(11) 0.0386(8) -0.0061(8) -0.0030(7) -0.0081(7)
O1 0.0553(9) 0.0687(9) 0.0332(7) -0.0120(7) 0.0064(6) 0.0044(6)
O2 0.0613(9) 0.0737(10) 0.0329(7) -0.0143(7) 0.0018(6) 0.0007(6)
O3 0.0632(9) 0.0657(9) 0.0424(7) -0.0113(8) 0.0128(6) 0.0108(7)
O4 0.0692(10) 0.0838(11) 0.0324(7) -0.0133(8) 0.0014(6) 0.0080(7)

loop_
_atom_type_symbol
_atom_type_description
_atom_type_scat_dispersion_real
_atom_type_scat_dispersion_imag
_atom_type_scat_source
C C 0.0033 0.0016 'International Tables Vol C Tables 4.2.6.8 and 6.1.1.4'
H H 0.0000 0.0000 'International Tables Vol C Tables 4.2.6.8 and 6.1.1.4'
N N 0.0061 0.0033 'International Tables Vol C Tables 4.2.6.8 and 6.1.1.4'
O O 0.0106 0.0060 'International Tables Vol C Tables 4.2.6.8 and 6.1.1.4'

loop_
_geom_angle_atom_site_label_1
_geom_angle_atom_site_label_2
_geom_angle_atom_site_label_3
_geom_angle
O2 C1 N2 119.45(16)
O2 C1 C2 121.28(16)
N2 C1 C2 119.26(15)
C7 C2 C3 117.12(15)
C7 C2 C1 123.58(16)
C3 C2 C1 119.29(15)
O1 C3 C4 117.51(16)
O1 C3 C2 121.56(15)
C4 C3 C2 120.93(15)
C5 C4 C3 121.11(17)
C5 C4 H4 119.4
C3 C4 H4 119.4
N1 C5 C4 120.65(17)
N1 C5 C6 120.48(16)
C4 C5 C6 118.83(15)
C7 C6 C5 119.88(16)
C7 C6 H6 120.1
C5 C6 H6 120.1
C6 C7 C2 122.10(17)
C6 C7 H7 118.9
C2 C7 H7 118.9
O4 C8 N5 120.42(16)
O4 C8 C9 121.05(17)
N5 C8 C9 118.51(15)
C14 C9 C10 117.09(15)
C14 C9 C8 123.60(16)
C10 C9 C8 119.31(15)
O3 C10 C11 117.79(16)
O3 C10 C9 121.39(16)
C11 C10 C9 120.82(15)
C10 C11 C12 121.17(17)
C10 C11 H11 119.4
C12 C11 H11 119.4
N4 C12 C11 120.81(17)
N4 C12 C13 120.45(17)
C11 C12 C13 118.74(16)
C14 C13 C12 120.03(16)
C14 C13 H13 120.0
C12 C13 H13 120.0
C13 C14 C9 122.08(17)
C13 C14 H14 119.0
C9 C14 H14 119.0
C5 N1 H1A 120.0
C5 N1 H1B 120.0
H1A N1 H1B 120.0
C1 N2 N3 121.79(14)
C1 N2 H2 125.2
N3 N2 H2 113.0
N2 N3 H1N3 112.2
N2 N3 H2N3 111.6
H1N3 N3 H2N3 93.0
C12 N4 H4A 120.0
C12 N4 H4B 120.0
H4A N4 H4B 120.0
C8 N5 N6 122.74(15)
C8 N5 H5 123.3
N6 N5 H5 113.7
N5 N6 H1N6 108.8
N5 N6 H2N6 105.9
H1N6 N6 H2N6 98.4
C3 O1 H1 109.5
C10 O3 H3 109.5

loop_
_geom_bond_atom_site_label_1
_geom_bond_atom_site_label_2
_geom_bond_distance
C1 O2 1.252(2)
C1 N2 1.328(2)
C1 C2 1.469(2)
C2 C7 1.403(2)
C2 C3 1.403(2)
C3 O1 1.3506(19)
C3 C4 1.382(2)
C4 C5 1.381(2)
C4 H4 0.9300
C5 N1 1.377(2)
C5 C6 1.406(2)
C6 C7 1.371(2)
C6 H6 0.9300
C7 H7 0.9300
C8 O4 1.249(2)
C8 N5 1.331(2)
C8 C9 1.471(2)
C9 C14 1.397(2)
C9 C10 1.406(2)
C10 O3 1.355(2)
C10 C11 1.376(2)
C11 C12 1.383(2)
C11 H11 0.9300
C12 N4 1.373(2)
C12 C13 1.397(2)
C13 C14 1.372(2)
C13 H13 0.9300
C14 H14 0.9300
N1 H1A 0.8600
N1 H1B 0.8600
N2 N3 1.4125(19)
N2 H2 0.9837
N3 H1N3 0.9851
N3 H2N3 0.9568
N4 H4A 0.8600
N4 H4B 0.8600
N5 N6 1.4123(19)
N5 H5 0.9858
N6 H1N6 0.9064
N6 H2N6 0.9561
O1 H1 0.8200
O3 H3 0.8200

loop_
_geom_hbond_atom_site_label_D
_geom_hbond_atom_site_label_H
_geom_hbond_atom_site_label_A
_geom_hbond_site_symmetry_A
_geom_hbond_distance_DH
_geom_hbond_distance_HA
_geom_hbond_distance_DA
_geom_hbond_angle_DHA
_geom_hbond_publ_flag
O1 H1 O2 . 0.82 1.80 2.5297(18) 147 y
O3 H3 O4 . 0.82 1.80 2.528(2) 147 y
N2 H2 N6 1_455 0.98 2.07 2.958(2) 149 y
N5 H5 N3 1_655 0.99 2.04 2.934(2) 150 y
N6 H1N6 O4 3_667 0.91 2.25 2.9424(18) 133 y
N1 H1B O1 4_576 0.86 2.24 3.0358(19) 154 y
N4 H4B O2 3_566 0.86 2.30 2.974(2) 136 y
N6 H2N6 O3 1_655 0.96 2.54 3.207(2) 127 y

loop_
_geom_torsion_atom_site_label_1
_geom_torsion_atom_site_label_2
_geom_torsion_atom_site_label_3
_geom_torsion_atom_site_label_4
_geom_torsion
O2 C1 C2 C7 178.86(16)
N2 C1 C2 C7 -1.8(3)
O2 C1 C2 C3 -2.3(3)
N2 C1 C2 C3 177.02(16)
C7 C2 C3 O1 -177.79(15)
C1 C2 C3 O1 3.3(2)
C7 C2 C3 C4 1.8(2)
C1 C2 C3 C4 -177.12(16)
O1 C3 C4 C5 178.53(16)
C2 C3 C4 C5 -1.1(3)
C3 C4 C5 N1 -177.69(16)
C3 C4 C5 C6 -0.3(3)
N1 C5 C6 C7 178.29(16)
C4 C5 C6 C7 0.9(3)
C5 C6 C7 C2 -0.1(3)
C3 C2 C7 C6 -1.2(3)
C1 C2 C7 C6 177.67(16)
O4 C8 C9 C14 -175.39(17)
N5 C8 C9 C14 5.9(3)
O4 C8 C9 C10 5.5(3)
N5 C8 C9 C10 -173.19(15)
C14 C9 C10 O3 177.62(16)
C8 C9 C10 O3 -3.2(3)
C14 C9 C10 C11 -3.1(3)
C8 C9 C10 C11 176.03(16)
O3 C10 C11 C12 -178.52(16)
C9 C10 C11 C12 2.2(3)
C10 C11 C12 N4 -178.66(17)
C10 C11 C12 C13 0.5(3)
N4 C12 C13 C14 177.00(17)
C11 C12 C13 C14 -2.2(3)
C12 C13 C14 C9 1.2(3)
C10 C9 C14 C13 1.4(3)
C8 C9 C14 C13 -177.66(16)
O2 C1 N2 N3 -0.7(3)
C2 C1 N2 N3 179.94(15)
O4 C8 N5 N6 3.1(3)
C9 C8 N5 N6 -178.16(16)

loop_
_cod_related_entry_id
_cod_related_entry_database
_cod_related_entry_code
1 ChemSpider 65402
